data_2228902
loop_
_publ_author_name
'Liu, Yan-Ju'
'Li, Yu-Xian'
'Xu, Min'
'Wang, Xia'

_publ_section_title
;
 The azide-bridged mixed-valent cobalt(II,III) compound
 [(CH~3~)~3~NH]~2~[Co^II^Co~2~^III^(N~3~)~10~]
;
_journal_coeditor_code WM2430
_journal_issue 1
_journal_name_full 'Acta Crystallographica Section E'
_journal_page_first m27
_journal_paper_doi 10.1107/S1600536810049421
_journal_volume 67
_journal_year 2011
_chemical_formula_iupac '(C3 H10 N)2 [Co3 (N3)10]'
_chemical_formula_moiety 'Co3 N30, 2(C3 H10 N)'
_chemical_formula_sum 'C6 H20 Co3 N32'
_chemical_formula_weight 717.33
_chemical_name_systematic
;
poly[bis(trimethylammonium) [hexa-\m~1,1~-azido-tetraazidotricobaltate(II,III)]]
;
_space_group_IT_number 15
_symmetry_cell_setting monoclinic
_symmetry_space_group_name_Hall '-C 2yc'
_symmetry_space_group_name_H-M 'C 1 2/c 1'
_atom_sites_solution_hydrogens geom
_atom_sites_solution_primary direct
_atom_sites_solution_secondary difmap
_audit_creation_method SHELXL-97
_cell_angle_alpha 90.00
_cell_angle_beta 115.524(2)
_cell_angle_gamma 90.00
_cell_formula_units_Z 4
_cell_length_a 21.7200(6)
_cell_length_b 11.3812(4)
_cell_length_c 12.1628(4)
_cell_measurement_reflns_used 14377
_cell_measurement_temperature 293(2)
_cell_measurement_theta_max 25.028
_cell_measurement_theta_min 3.395
_cell_volume 2713.21(16)
_computing_cell_refinement 'CrystalClear (Rigaku/MSC, 2006)'
_computing_data_collection 'CrystalClear (Rigaku/MSC, 2006)'
_computing_data_reduction 'CrystalClear (Rigaku/MSC, 2006)'
_computing_molecular_graphics 'SHELXTL (Sheldrick, 2008)'
_computing_publication_material 'publCIF (Westrip, 2010)'
_computing_structure_refinement 'SHELXL97 (Sheldrick, 2008)'
_computing_structure_solution 'SHELXS97 (Sheldrick, 2008)'
_diffrn_ambient_temperature 293(2)
_diffrn_detector_area_resol_mean 0.76
_diffrn_measured_fraction_theta_full 0.997
_diffrn_measured_fraction_theta_max 0.997
_diffrn_measurement_device_type 'Rigaku Saturn'
_diffrn_measurement_method 'dtprofit.ref scans'
_diffrn_radiation_monochromator graphite
_diffrn_radiation_source 'fine-focus sealed tube'
_diffrn_radiation_type MoK\a
_diffrn_radiation_wavelength 0.71073
_diffrn_reflns_av_R_equivalents 0.1028
_diffrn_reflns_av_sigmaI/netI 0.0719
_diffrn_reflns_limit_h_max 25
_diffrn_reflns_limit_h_min -25
_diffrn_reflns_limit_k_max 13
_diffrn_reflns_limit_k_min -13
_diffrn_reflns_limit_l_max 14
_diffrn_reflns_limit_l_min -14
_diffrn_reflns_number 22049
_diffrn_reflns_theta_full 25.03
_diffrn_reflns_theta_max 25.03
_diffrn_reflns_theta_min 3.58
_diffrn_standards_number 0
_exptl_absorpt_coefficient_mu 1.878
_exptl_absorpt_correction_T_max 0.823
_exptl_absorpt_correction_T_min 0.708
_exptl_absorpt_correction_type multi-scan
_exptl_absorpt_process_details '(<i>REQAB</i>; Jacobson, 1998)'
_exptl_crystal_colour red
_exptl_crystal_density_diffrn 1.756
_exptl_crystal_density_method 'not measured'
_exptl_crystal_description pillar
_exptl_crystal_F_000 1444
_exptl_crystal_size_max 0.10
_exptl_crystal_size_mid 0.06
_exptl_crystal_size_min 0.05
_refine_diff_density_max 0.313
_refine_diff_density_min -0.346
_refine_ls_extinction_coef 0.00084(18)
_refine_ls_extinction_expression Fc^*^=kFc[1+0.001xFc^2^\l^3^/sin(2\q)]^-1/4^
_refine_ls_extinction_method 'SHELXL97 (Sheldrick, 2008)'
_refine_ls_goodness_of_fit_ref 0.983
_refine_ls_hydrogen_treatment constr
_refine_ls_matrix_type full
_refine_ls_number_parameters 190
_refine_ls_number_reflns 2389
_refine_ls_number_restraints 24
_refine_ls_restrained_S_all 1.006
_refine_ls_R_factor_all 0.0722
_refine_ls_R_factor_gt 0.0317
_refine_ls_shift/su_max 0.001
_refine_ls_shift/su_mean 0.000
_refine_ls_structure_factor_coef Fsqd
_refine_ls_weighting_details 'calc w=1/[\s^2^(Fo^2^)+(0.0204P)^2^+0.0000P] where P=(Fo^2^+2Fc^2^)/3'
_refine_ls_weighting_scheme calc
_refine_ls_wR_factor_gt 0.0558
_refine_ls_wR_factor_ref 0.0611
_reflns_number_gt 1481
_reflns_number_total 2389
_reflns_threshold_expression I>2\s(I)
_cod_data_source_file wm2430.cif
_cod_data_source_block I
_cod_original_cell_volume 2713.21(15)
_cod_original_sg_symbol_H-M 'C 2/c'
_cod_database_code 2228902
_cod_database_fobs_code 2228902

loop_
_symmetry_equiv_pos_as_xyz
'x, y, z'
'-x, y, -z+1/2'
'x+1/2, y+1/2, z'
'-x+1/2, y+1/2, -z+1/2'
'-x, -y, -z'
'x, -y, z-1/2'
'-x+1/2, -y+1/2, -z'
'x+1/2, -y+1/2, z-1/2'

loop_
_atom_site_type_symbol
_atom_site_label
_atom_site_fract_x
_atom_site_fract_y
_atom_site_fract_z
_atom_site_U_iso_or_equiv
_atom_site_adp_type
_atom_site_calc_flag
_atom_site_refinement_flags
_atom_site_occupancy
_atom_site_disorder_assembly
_atom_site_disorder_group
Co Co1 0.04965(2) 0.10300(4) 0.05706(4) 0.03529(17) Uani d . 1 . .
Co Co2 0.0000 -0.04737(5) 0.2500 0.0402(2) Uani d S 1 . .
N N1 0.06948(14) 0.0409(2) 0.2209(3) 0.0428(6) Uani d U 1 . .
N N2 0.12002(17) 0.0827(3) 0.3042(3) 0.0448(6) Uani d U 1 . .
N N3 0.16669(18) 0.1210(3) 0.3810(3) 0.0740(10) Uani d . 1 . .
N N4 0.14720(14) 0.1256(2) 0.1097(3) 0.0523(7) Uani d U 1 . .
N N5 0.16894(15) 0.1348(3) 0.0363(3) 0.0540(7) Uani d U 1 . .
N N6 0.1925(2) 0.1442(4) -0.0308(4) 0.1069(15) Uani d . 1 . .
N N7 0.04578(16) 0.2621(2) 0.1120(3) 0.0489(8) Uani d . 1 . .
N N8 -0.00656(18) 0.3009(3) 0.1097(3) 0.0504(8) Uani d . 1 . .
N N9 -0.05415(18) 0.3426(3) 0.1100(3) 0.0806(12) Uani d . 1 . .
N N10 0.02748(13) 0.1593(3) -0.1084(2) 0.0434(6) Uani d U 1 . .
N N11 0.04393(15) 0.2609(3) -0.1156(2) 0.0492(6) Uani d U 1 . .
N N12 0.0599(2) 0.3555(3) -0.1195(3) 0.0930(13) Uani d . 1 . .
N N13 -0.04827(13) 0.0595(2) 0.0083(2) 0.0384(6) Uani d U 1 . .
N N14 -0.09288(16) 0.1253(3) -0.0627(3) 0.0425(6) Uani d U 1 . .
N N15 -0.13450(17) 0.1858(3) -0.1255(3) 0.0715(10) Uani d . 1 . .
N N16 0.16193(14) 0.4179(3) 0.2144(3) 0.0539(8) Uani d . 1 . .
H H16 0.1336 0.3554 0.1828 0.065 Uiso calc R 1 . .
C C1 0.2022(2) 0.3949(5) 0.3459(4) 0.1044(17) Uani d . 1 . .
H H1A 0.2292 0.4628 0.3840 0.157 Uiso calc R 1 . .
H H1B 0.2316 0.3287 0.3565 0.157 Uiso calc R 1 . .
H H1C 0.1719 0.3783 0.3826 0.157 Uiso calc R 1 . .
C C2 0.1190(3) 0.5217(4) 0.1950(5) 0.1125(19) Uani d . 1 . .
H H2A 0.0852 0.5067 0.2242 0.169 Uiso calc R 1 . .
H H2B 0.0970 0.5396 0.1096 0.169 Uiso calc R 1 . .
H H2C 0.1468 0.5871 0.2384 0.169 Uiso calc R 1 . .
C C3 0.2062(2) 0.4251(5) 0.1509(4) 0.1121(19) Uani d . 1 . .
H H3A 0.1787 0.4379 0.0655 0.168 Uiso calc R 1 . .
H H3B 0.2311 0.3529 0.1621 0.168 Uiso calc R 1 . .
H H3C 0.2377 0.4891 0.1837 0.168 Uiso calc R 1 . .

loop_
_atom_site_aniso_label
_atom_site_aniso_U_11
_atom_site_aniso_U_22
_atom_site_aniso_U_33
_atom_site_aniso_U_12
_atom_site_aniso_U_13
_atom_site_aniso_U_23
Co1 0.0382(3) 0.0364(3) 0.0331(3) -0.0041(2) 0.0171(2) -0.0013(2)
Co2 0.0487(4) 0.0370(4) 0.0412(5) 0.000 0.0253(4) 0.000
N1 0.0456(15) 0.0502(15) 0.0338(16) -0.0052(12) 0.0181(13) 0.0022(12)
N2 0.0475(15) 0.0518(15) 0.0353(16) -0.0042(13) 0.0180(13) 0.0033(13)
N3 0.065(2) 0.095(3) 0.052(2) -0.019(2) 0.015(2) -0.006(2)
N4 0.0449(15) 0.0647(16) 0.0528(17) -0.0104(12) 0.0264(12) -0.0027(13)
N5 0.0453(15) 0.0637(16) 0.0561(18) -0.0079(12) 0.0249(13) -0.0055(13)
N6 0.097(3) 0.148(4) 0.112(4) -0.027(3) 0.079(3) -0.026(3)
N7 0.061(2) 0.0407(19) 0.051(2) -0.0085(16) 0.0293(18) -0.0088(15)
N8 0.062(2) 0.040(2) 0.050(2) -0.0019(17) 0.025(2) -0.0050(15)
N9 0.071(3) 0.068(3) 0.103(3) 0.009(2) 0.037(3) -0.020(2)
N10 0.0570(15) 0.0435(16) 0.0329(14) -0.0095(13) 0.0222(12) 0.0004(13)
N11 0.0626(15) 0.0478(16) 0.0348(15) -0.0086(14) 0.0186(12) 0.0007(13)
N12 0.150(4) 0.054(2) 0.064(3) -0.036(2) 0.036(3) 0.004(2)
N13 0.0378(15) 0.0388(15) 0.0414(17) -0.0002(10) 0.0197(13) -0.0025(11)
N14 0.0408(15) 0.0412(16) 0.0447(17) -0.0017(11) 0.0176(13) -0.0036(11)
N15 0.058(2) 0.058(2) 0.081(3) 0.0085(19) 0.014(2) 0.005(2)
N16 0.0501(19) 0.050(2) 0.061(2) -0.0163(15) 0.0234(19) -0.0118(16)
C1 0.083(3) 0.143(5) 0.067(4) -0.039(3) 0.013(3) 0.007(3)
C2 0.115(4) 0.052(3) 0.165(6) 0.015(3) 0.055(4) -0.001(3)
C3 0.093(4) 0.173(5) 0.099(4) -0.055(4) 0.069(3) -0.045(4)

loop_
_atom_type_symbol
_atom_type_description
_atom_type_scat_dispersion_real
_atom_type_scat_dispersion_imag
_atom_type_scat_source
C C 0.0033 0.0016 'International Tables Vol C Tables 4.2.6.8 and 6.1.1.4'
H H 0.0000 0.0000 'International Tables Vol C Tables 4.2.6.8 and 6.1.1.4'
N N 0.0061 0.0033 'International Tables Vol C Tables 4.2.6.8 and 6.1.1.4'
Co Co 0.3494 0.9721 'International Tables Vol C Tables 4.2.6.8 and 6.1.1.4'

loop_
_geom_angle_atom_site_label_1
_geom_angle_atom_site_label_2
_geom_angle_atom_site_label_3
_geom_angle_site_symmetry_1
_geom_angle_site_symmetry_3
_geom_angle
_geom_angle_publ_flag
N7 Co1 N4 . . 88.05(12) ?
N7 Co1 N10 . . 91.18(12) ?
N4 Co1 N10 . . 92.62(12) ?
N7 Co1 N1 . . 90.55(12) ?
N4 Co1 N1 . . 88.97(12) ?
N10 Co1 N1 . . 177.69(12) ?
N7 Co1 N13 . 5 176.56(13) ?
N4 Co1 N13 . 5 94.61(11) ?
N10 Co1 N13 . 5 86.53(11) ?
N1 Co1 N13 . 5 91.67(11) ?
N7 Co1 N13 . . 97.71(11) ?
N4 Co1 N13 . . 173.16(12) ?
N10 Co1 N13 . . 90.96(11) ?
N1 Co1 N13 . . 87.29(11) ?
N13 Co1 N13 5 . 79.78(11) ?
N1 Co2 N1 2 . 118.61(16) ?
N1 Co2 N10 2 5 120.58(11) ?
N1 Co2 N10 . 5 97.86(11) ?
N1 Co2 N10 2 6_556 97.86(11) ?
N1 Co2 N10 . 6_556 120.58(11) ?
N10 Co2 N10 5 6_556 101.58(16) ?
N2 N1 Co2 . . 122.3(2) ?
N2 N1 Co1 . . 115.0(2) ?
Co2 N1 Co1 . . 120.82(15) ?
N3 N2 N1 . . 179.9(5) ?
N5 N4 Co1 . . 119.7(3) ?
N6 N5 N4 . . 177.2(4) ?
N8 N7 Co1 . . 120.8(2) ?
N9 N8 N7 . . 176.5(4) ?
N11 N10 Co1 . . 115.5(2) ?
N11 N10 Co2 . 5 121.6(2) ?
Co1 N10 Co2 . 5 121.43(14) ?
N12 N11 N10 . . 178.5(4) ?
N14 N13 Co1 . 5 114.1(2) ?
N14 N13 Co1 . . 118.0(2) ?
Co1 N13 Co1 5 . 100.22(11) ?
N15 N14 N13 . . 178.2(4) ?
C2 N16 C3 . . 112.7(4) ?
C2 N16 C1 . . 110.9(4) ?
C3 N16 C1 . . 111.2(3) ?
C2 N16 H16 . . 107.3 ?
C3 N16 H16 . . 107.3 ?
C1 N16 H16 . . 107.3 ?
N16 C1 H1A . . 109.5 ?
N16 C1 H1B . . 109.5 ?
H1A C1 H1B . . 109.5 ?
N16 C1 H1C . . 109.5 ?
H1A C1 H1C . . 109.5 ?
H1B C1 H1C . . 109.5 ?
N16 C2 H2A . . 109.5 ?
N16 C2 H2B . . 109.5 ?
H2A C2 H2B . . 109.5 ?
N16 C2 H2C . . 109.5 ?
H2A C2 H2C . . 109.5 ?
H2B C2 H2C . . 109.5 ?
N16 C3 H3A . . 109.5 ?
N16 C3 H3B . . 109.5 ?
H3A C3 H3B . . 109.5 ?
N16 C3 H3C . . 109.5 ?
H3A C3 H3C . . 109.5 ?
H3B C3 H3C . . 109.5 ?

loop_
_geom_bond_atom_site_label_1
_geom_bond_atom_site_label_2
_geom_bond_site_symmetry_2
_geom_bond_distance
_geom_bond_publ_flag
Co1 N7 . 1.944(3) yes
Co1 N4 . 1.948(3) yes
Co1 N10 . 1.964(3) yes
Co1 N1 . 1.979(3) yes
Co1 N13 5 2.008(3) yes
Co1 N13 . 2.008(3) yes
Co2 N1 2 1.968(3) yes
Co2 N1 . 1.968(3) yes
Co2 N10 5 2.014(3) yes
Co2 N10 6_556 2.014(3) yes
N1 N2 . 1.224(4) ?
N2 N3 . 1.129(4) ?
N4 N5 . 1.181(4) ?
N5 N6 . 1.140(4) ?
N7 N8 . 1.209(4) ?
N8 N9 . 1.139(4) ?
N10 N11 . 1.225(4) ?
N10 Co2 5 2.014(3) ?
N11 N12 . 1.139(4) ?
N13 N14 . 1.234(4) ?
N13 Co1 5 2.008(3) ?
N14 N15 . 1.131(4) ?
N16 C2 . 1.460(5) ?
N16 C3 . 1.473(4) ?
N16 C1 . 1.478(5) ?
N16 H16 . 0.9100 ?
C1 H1A . 0.9600 ?
C1 H1B . 0.9600 ?
C1 H1C . 0.9600 ?
C2 H2A . 0.9600 ?
C2 H2B . 0.9600 ?
C2 H2C . 0.9600 ?
C3 H3A . 0.9600 ?
C3 H3B . 0.9600 ?
C3 H3C . 0.9600 ?

loop_
_geom_hbond_atom_site_label_D
_geom_hbond_atom_site_label_H
_geom_hbond_atom_site_label_A
_geom_hbond_site_symmetry_A
_geom_hbond_distance_DH
_geom_hbond_distance_HA
_geom_hbond_distance_DA
_geom_hbond_angle_DHA
N16 H16 N7 . 0.910 2.023 2.890 158.68
